data_2001419
loop_
_publ_author_name
'Arrieta, J. M.'
'Arnaiz, A. R.'
'Santiago, C.'
'Lorente, L.'
'Z\'u\~niga, F. J.'
'Madariaga, G.'
'Germain, G.'
'Vlassi, M.'

_publ_section_title
;
 Structure of hexakis(3-methylpyridinium) decavanadate
 bis(3-methylpyridinium perchlorate) dihydrate
;
_journal_issue 8
_journal_name_full 'Acta Crystallographica Section C'
_journal_page_first 1417
_journal_page_last 1421
_journal_paper_doi 10.1107/S0108270193001362
_journal_volume 49
_journal_year 1993
_chemical_formula_moiety 'C48 H64 Cl2 N8 O36 V10,2(H2 O1)'
_chemical_formula_sum 'C48 H68 Cl2 N8 O38 V10'
_chemical_formula_weight 1945.4
_symmetry_cell_setting monoclinic
_symmetry_space_group_name_Hall '-P 2ybc'
_symmetry_space_group_name_H-M 'P 1 21/c 1'
_cell_angle_alpha 90
_cell_angle_beta 108.11(2)
_cell_angle_gamma 90
_cell_formula_units_Z 2
_cell_length_a 12.580(2)
_cell_length_b 26.262(5)
_cell_length_c 11.340(4)
_cell_volume 3560.9(16)
_diffrn_radiation_type Mo
_diffrn_radiation_wavelength 0.71069
_exptl_absorpt_coefficient_mu 1.38
_exptl_crystal_density_diffrn 1.81
_exptl_crystal_density_meas 1.80(10)
_exptl_crystal_F_000 1960
_cod_data_source_file ab1007.cif
_cod_data_source_block ab1007a
_cod_original_cell_volume 3561(2)
_cod_database_code 2001419

loop_
_atom_site_label
_atom_site_fract_x
_atom_site_fract_y
_atom_site_fract_z
V(1) .62170(10) .02780(10) .05750(10)
V(2) .53370(10) .11350(10) -.13450(10)
V(3) .30390(10) .06080(10) -.24260(10)
V(4) .39280(10) .08600(10) .03880(10)
V(5) .48240(10) -.00080(10) .23400(10)
O(1) .5374(4) .0578(2) .1586(4)
O(2) .2762(4) .0894(2) -.1027(5)
O(3) .6447(4) -.0150(2) -.0716(5)
O(4) .7327(4) .0070(2) .1744(5)
O(5) .4328(4) .0284(2) .3295(5)
O(6) .4761(4) .1339(2) -.0102(5)
O(7) .5901(5) .1639(2) -.1649(5)
O(8) .1882(4) .0715(2) -.3496(5)
O(9) .3502(5) .1162(2) .1379(5)
O(10) .6195(4) -.0183(2) .3241(5)
O(11) .6598(4) .0831(2) .0075(5)
O(12) .3925(4) .1142(2) -.2542(5)
O(13) .4642(4) .0371(2) -.0830(5)
O(14) .4205(4) -.0646(2) .2311(5)
N(1) .1736(6) -.0050(3) .1239(7)
H(1) .263(10) .000(4) .097(11)
C(12) .1482(7) .0238(4) .2104(9)
C(13) .0553(8) .0127(4) .2447(9)
C(14) -.0112(8) -.0269(5) .1887(10)
C(15) .0150(7) -.0569(4) .0976(10)
C(16) .1085(7) -.0444(4) .0658(9)
C(17) .0273(10) .0443(5) .3453(10)
N(2) .6266(7) .1443(3) .2705(8)
H(2) .568(10) .106(5) .223(11)
C(22) .5834(9) .1616(4) .3564(10)
C(23) .6268(10) .2053(4) .4253(9)
C(24) .7166(10) .2284(4) .4037(11)
C(25) .7642(10) .2104(4) .3140(11)
C(26) .7159(10) .1672(4) .2485(10)
C(27) .5740(11) .2243(5) .5232(10)
N(3) .7089(6) .0867(3) -.3628(7)
H(3) .659(10) .074(5) -.284(11)
C(32) .7899(7) .1209(4) -.3129(8)
C(33) .8744(8) .1293(3) -.3645(9)
C(34) .8709(8) .1013(4) -.4701(9)
C(35) .7859(8) .0666(4) -.5211(8)
C(36) .7059(7) .0591(4) -.4630(8)
C(37) .9702(9) .1659(4) -.3047(10)
N(4) .2779(9) .2990(4) .3440(10)
H(4) .262(10) .345(5) .332(11)
C(42) .2185(10) .2756(5) .4118(10)
C(43) .2057(10) .2223(5) .3965(12)
C(44) .2571(10) .1979(4) .3146(11)
C(45) .3158(10) .2237(5) .2566(12)
C(46) .3259(10) .2761(5) .2703(11)
C(47) .1399(12) .1941(6) .4617(13)
O(W1) .4065(7) .1089(3) .4905(6)
Cl(1) .9667(2) .17640(10) .0832(3)
O(2D) .918(5) .1311(13) .145(4)
O(3D) .957(6) .170(4) .214(7)
O(3E) .957(10) .240(5) .094(15)
O(4C) .980(3) .2241(13) .007(3)

loop_
_geom_bond_atom_site_label_1
_geom_bond_atom_site_label_2
_geom_bond_distance
N(1) C(12) 1.350(10)
N(1) C(16) 1.360(10)
C(12) C(13) 1.37(2)
C(13) C(14) 1.36(2)
C(13) C(17) 1.54(2)
C(14) C(15) 1.42(2)
C(15) C(16) 1.37(2)
N(2) C(22) 1.33(2)
N(2) C(26) 1.36(2)
C(22) C(23) 1.400(10)
C(23) C(24) 1.37(2)
C(23) C(27) 1.54(2)
C(24) C(25) 1.40(2)
C(25) C(26) 1.38(2)
N(3) C(32) 1.340(10)
N(3) C(36) 1.340(10)
C(32) C(33) 1.38(2)
C(33) C(34) 1.390(10)
C(33) C(37) 1.530(10)
C(34) C(35) 1.390(10)
C(35) C(36) 1.38(2)
N(4) C(42) 1.37(2)
N(4) C(46) 1.32(2)
C(42) C(43) 1.41(2)
C(43) C(44) 1.44(2)
C(43) C(47) 1.47(2)
C(44) C(45) 1.32(2)
C(45) C(46) 1.39(2)
